data_4320360
loop_
_publ_author_name
'Richard D. Adams'
'O-Sung Kwon'
'Mark D. Smith'

_publ_section_title
;
 Mn2(CO)6(\m-CO)(\m-S2): The Simplest Disulfide of Manganese Carbonyl
;
_journal_name_full 'Inorganic Chemistry'
_journal_page_first 5322
_journal_page_last 5323
_journal_paper_doi 10.1021/ic010619h
_journal_volume 40
_journal_year 2001
_chemical_formula_sum 'C15 Mn4 O15 S4'
_chemical_formula_weight 768.15
_chemical_name_systematic
;
  ?
;
_space_group_IT_number 14
_symmetry_cell_setting monoclinic
_symmetry_space_group_name_Hall '-P 2ybc'
_symmetry_space_group_name_H-M 'P 1 21/c 1'
_atom_sites_solution_hydrogens geom
_atom_sites_solution_primary direct
_atom_sites_solution_secondary difmap
_audit_creation_method SHELXL-97
_cell_angle_alpha 90.00
_cell_angle_beta 96.028(2)
_cell_angle_gamma 90.00
_cell_formula_units_Z 4
_cell_length_a 9.3161(7)
_cell_length_b 15.5165(11)
_cell_length_c 18.1976(13)
_cell_measurement_reflns_used 5980
_cell_measurement_temperature 293(2)
_cell_measurement_theta_max 26.366
_cell_measurement_theta_min 2.199
_cell_volume 2616.0(3)
_computing_cell_refinement 'SAINT+ NT V6.02a (Bruker, 1998)'
_computing_data_collection 'SMART NT V5.619 (Bruker, 2000)'
_computing_data_reduction 'SAINT+ NT V6.02a'
_computing_molecular_graphics 'SHELXTL V5.1 (Sheldrick, 1997)'
_computing_publication_material 'SHELXTL V5.1'
_computing_structure_refinement 'SHELXL-97 (Sheldrick, 1997)'
_computing_structure_solution 'SHELXS-97 (Sheldrick, 1990)'
_diffrn_ambient_temperature 293(2)
_diffrn_measured_fraction_theta_full 0.999
_diffrn_measured_fraction_theta_max 0.999
_diffrn_measurement_device_type 'Bruker SMART APEX CCD diffractometer'
_diffrn_measurement_method 'omega scans'
_diffrn_radiation_monochromator graphite
_diffrn_radiation_source 'fine-focus sealed tube'
_diffrn_radiation_type MoK\a
_diffrn_radiation_wavelength 0.71073
_diffrn_reflns_av_R_equivalents 0.0401
_diffrn_reflns_av_sigmaI/netI 0.0443
_diffrn_reflns_limit_h_max 11
_diffrn_reflns_limit_h_min -11
_diffrn_reflns_limit_k_max 12
_diffrn_reflns_limit_k_min -19
_diffrn_reflns_limit_l_max 22
_diffrn_reflns_limit_l_min -22
_diffrn_reflns_number 17252
_diffrn_reflns_theta_full 26.40
_diffrn_reflns_theta_max 26.40
_diffrn_reflns_theta_min 1.73
_diffrn_standards_decay_% <1
_exptl_absorpt_coefficient_mu 2.273
_exptl_absorpt_correction_T_max 0.894331
_exptl_absorpt_correction_T_min 0.779338
_exptl_absorpt_correction_type SADABS
_exptl_absorpt_process_details '(SADABS, Bruker, 1997)'
_exptl_crystal_colour red
_exptl_crystal_density_diffrn 1.950
_exptl_crystal_density_method 'not measured'
_exptl_crystal_description bar
_exptl_crystal_F_000 1496
_exptl_crystal_size_max 0.39
_exptl_crystal_size_mid 0.08
_exptl_crystal_size_min 0.06
_refine_diff_density_max 0.538
_refine_diff_density_min -0.256
_refine_diff_density_rms 0.078
_refine_ls_extinction_method none
_refine_ls_goodness_of_fit_ref 0.908
_refine_ls_hydrogen_treatment mixed
_refine_ls_matrix_type full
_refine_ls_number_parameters 343
_refine_ls_number_reflns 5363
_refine_ls_number_restraints 0
_refine_ls_restrained_S_all 0.908
_refine_ls_R_factor_all 0.0582
_refine_ls_R_factor_gt 0.0374
_refine_ls_shift/su_max 0.001
_refine_ls_shift/su_mean 0.000
_refine_ls_structure_factor_coef Fsqd
_refine_ls_weighting_details 'calc w=1/[\s^2^(Fo^2^)+(0.0404P)^2^+0.0000P] where P=(Fo^2^+2Fc^2^)/3'
_refine_ls_weighting_scheme calc
_refine_ls_wR_factor_gt 0.0745
_refine_ls_wR_factor_ref 0.0811
_reflns_number_gt 3822
_reflns_number_total 5363
_reflns_threshold_expression >2sigma(I)
_cod_data_source_file ic010619h_2.cif
_cod_data_source_block kwon51s
_cod_database_code 4320360

loop_
_symmetry_equiv_pos_as_xyz
'x, y, z'
'-x, y+1/2, -z+1/2'
'-x, -y, -z'
'x, -y-1/2, z-1/2'

loop_
_atom_site_label
_atom_site_type_symbol
_atom_site_fract_x
_atom_site_fract_y
_atom_site_fract_z
_atom_site_U_iso_or_equiv
_atom_site_adp_type
_atom_site_occupancy
_atom_site_symmetry_multiplicity
_atom_site_calc_flag
_atom_site_refinement_flags
_atom_site_disorder_assembly
_atom_site_disorder_group
Mn1 Mn 1.04437(5) 0.44461(3) 0.25801(3) 0.04018(14) Uani 1 1 d . . .
Mn2 Mn 0.70399(5) 0.35834(3) 0.19029(3) 0.03961(14) Uani 1 1 d . . .
Mn3 Mn 0.73095(5) 0.47106(4) 0.39071(3) 0.04597(15) Uani 1 1 d . . .
Mn4 Mn 0.77318(6) 0.61159(3) 0.11767(3) 0.04585(15) Uani 1 1 d . . .
S1 S 0.81727(8) 0.49303(5) 0.20045(4) 0.03621(19) Uani 1 1 d . . .
S2 S 0.90776(9) 0.31911(5) 0.27336(5) 0.0436(2) Uani 1 1 d . . .
S3 S 0.94298(9) 0.40240(6) 0.36279(5) 0.0459(2) Uani 1 1 d . . .
S4 S 0.64639(8) 0.47457(5) 0.26478(4) 0.0394(2) Uani 1 1 d . . .
C10 C 1.2163(4) 0.4073(2) 0.2989(2) 0.0572(10) Uani 1 1 d . . .
C11 C 1.0981(4) 0.4264(3) 0.1673(2) 0.0592(10) Uani 1 1 d . . .
C12 C 1.1142(4) 0.5525(3) 0.2736(2) 0.0521(9) Uani 1 1 d . . .
C20 C 0.6041(4) 0.2656(3) 0.2180(2) 0.0533(9) Uani 1 1 d . . .
C21 C 0.5591(4) 0.3828(2) 0.1213(2) 0.0552(10) Uani 1 1 d . . .
C22 C 0.7878(4) 0.3000(3) 0.1205(2) 0.0567(10) Uani 1 1 d . . .
C30 C 0.8256(4) 0.5763(3) 0.3855(2) 0.0570(10) Uani 1 1 d . . .
C31 C 0.7998(4) 0.4641(3) 0.4880(2) 0.0630(11) Uani 1 1 d . . .
C32 C 0.5682(4) 0.5283(3) 0.4107(2) 0.0628(11) Uani 1 1 d . . .
C33 C 0.6467(4) 0.3625(3) 0.3975(2) 0.0549(10) Uani 1 1 d . . .
C40 C 0.7718(4) 0.5286(3) 0.0431(2) 0.0598(10) Uani 1 1 d . . .
C41 C 0.7399(5) 0.7026(3) 0.0532(2) 0.0702(12) Uani 1 1 d . . .
C42 C 0.5708(5) 0.5983(2) 0.1186(2) 0.0572(10) Uani 1 1 d . . .
C43 C 0.7755(4) 0.6821(2) 0.2011(2) 0.0497(9) Uani 1 1 d . . .
C44 C 0.9717(5) 0.6281(2) 0.1133(2) 0.0555(10) Uani 1 1 d . . .
O10 O 1.3281(3) 0.3871(2) 0.3252(2) 0.0917(11) Uani 1 1 d . . .
O11 O 1.1319(4) 0.4103(2) 0.11036(19) 0.0990(11) Uani 1 1 d . . .
O12 O 1.1591(3) 0.62004(18) 0.28513(17) 0.0805(9) Uani 1 1 d . . .
O20 O 0.5402(3) 0.2078(2) 0.2348(2) 0.0859(10) Uani 1 1 d . . .
O21 O 0.4686(3) 0.3949(2) 0.07448(17) 0.0870(10) Uani 1 1 d . . .
O22 O 0.8369(4) 0.2648(2) 0.07375(18) 0.0913(10) Uani 1 1 d . . .
O30 O 0.8831(4) 0.6408(2) 0.38526(18) 0.0868(10) Uani 1 1 d . . .
O31 O 0.8446(3) 0.4596(2) 0.54789(15) 0.0925(11) Uani 1 1 d . . .
O32 O 0.4701(3) 0.5661(2) 0.42417(18) 0.0949(11) Uani 1 1 d . . .
O33 O 0.5988(3) 0.2966(2) 0.40408(18) 0.0834(9) Uani 1 1 d . . .
O40 O 0.7724(4) 0.4748(2) 0.00192(16) 0.0871(10) Uani 1 1 d . . .
O41 O 0.7198(4) 0.7593(2) 0.0142(2) 0.1069(12) Uani 1 1 d . . .
O42 O 0.4503(3) 0.59330(19) 0.11810(18) 0.0787(9) Uani 1 1 d . . .
O43 O 0.7748(3) 0.72172(18) 0.25297(16) 0.0685(8) Uani 1 1 d . . .
O44 O 1.0894(3) 0.6400(2) 0.10722(17) 0.0793(9) Uani 1 1 d . . .

loop_
_atom_site_aniso_label
_atom_site_aniso_U_11
_atom_site_aniso_U_22
_atom_site_aniso_U_33
_atom_site_aniso_U_23
_atom_site_aniso_U_13
_atom_site_aniso_U_12
Mn1 0.0302(3) 0.0379(3) 0.0523(3) 0.0033(2) 0.0037(2) -0.0015(2)
Mn2 0.0350(3) 0.0379(3) 0.0448(3) -0.0006(2) -0.0011(2) -0.0003(2)
Mn3 0.0414(3) 0.0596(4) 0.0370(3) 0.0004(3) 0.0044(2) -0.0056(3)
Mn4 0.0540(3) 0.0397(3) 0.0441(3) 0.0059(2) 0.0063(2) 0.0044(3)
S1 0.0356(4) 0.0354(4) 0.0378(4) 0.0025(3) 0.0042(3) 0.0020(3)
S2 0.0365(4) 0.0352(5) 0.0574(5) 0.0055(4) -0.0025(4) 0.0008(4)
S3 0.0375(5) 0.0538(6) 0.0445(5) 0.0069(4) -0.0037(4) -0.0031(4)
S4 0.0329(4) 0.0460(5) 0.0394(4) 0.0006(4) 0.0041(3) 0.0022(4)
C10 0.042(2) 0.042(2) 0.085(3) -0.003(2) -0.004(2) -0.0007(17)
C11 0.047(2) 0.055(2) 0.078(3) 0.002(2) 0.022(2) 0.0003(19)
C12 0.044(2) 0.052(2) 0.059(2) 0.0083(19) 0.0009(17) -0.0022(18)
C20 0.040(2) 0.052(2) 0.067(2) -0.001(2) 0.0001(18) -0.0002(18)
C21 0.051(2) 0.052(2) 0.060(2) -0.0091(19) -0.0048(19) 0.0040(18)
C22 0.056(2) 0.052(2) 0.060(2) -0.001(2) -0.0015(19) 0.0079(19)
C30 0.054(2) 0.068(3) 0.049(2) -0.007(2) 0.0046(18) -0.004(2)
C31 0.055(2) 0.085(3) 0.049(2) 0.001(2) 0.0069(19) -0.012(2)
C32 0.057(3) 0.081(3) 0.052(2) -0.001(2) 0.015(2) -0.001(2)
C33 0.046(2) 0.069(3) 0.048(2) 0.007(2) -0.0016(17) -0.004(2)
C40 0.077(3) 0.058(3) 0.044(2) 0.008(2) 0.006(2) 0.006(2)
C41 0.088(3) 0.058(3) 0.064(3) 0.013(2) 0.006(2) 0.001(2)
C42 0.066(3) 0.046(2) 0.057(2) -0.0020(18) -0.008(2) 0.011(2)
C43 0.044(2) 0.043(2) 0.063(2) 0.0028(19) 0.0089(18) -0.0046(17)
C44 0.069(3) 0.047(2) 0.054(2) 0.0026(18) 0.024(2) 0.005(2)
O10 0.0442(17) 0.082(2) 0.141(3) 0.005(2) -0.0265(18) 0.0069(16)
O11 0.103(3) 0.113(3) 0.090(2) -0.007(2) 0.054(2) 0.007(2)
O12 0.091(2) 0.0495(18) 0.099(2) 0.0033(16) -0.0001(18) -0.0269(16)
O20 0.0645(19) 0.065(2) 0.131(3) 0.0139(19) 0.0214(18) -0.0210(16)
O21 0.075(2) 0.095(2) 0.082(2) -0.0023(18) -0.0339(17) 0.0118(18)
O22 0.111(3) 0.087(2) 0.078(2) -0.0216(19) 0.0190(19) 0.028(2)
O30 0.093(2) 0.068(2) 0.099(2) -0.0102(19) 0.0084(19) -0.0220(18)
O31 0.088(2) 0.144(3) 0.0431(17) 0.0059(19) -0.0085(15) -0.029(2)
O32 0.075(2) 0.118(3) 0.097(2) -0.001(2) 0.0356(19) 0.026(2)
O33 0.074(2) 0.076(2) 0.099(2) 0.0219(19) 0.0041(17) -0.0215(18)
O40 0.131(3) 0.079(2) 0.0518(17) -0.0110(17) 0.0107(18) 0.010(2)
O41 0.138(3) 0.080(2) 0.101(3) 0.050(2) 0.007(2) 0.007(2)
O42 0.0520(18) 0.076(2) 0.104(2) -0.0052(18) -0.0106(17) 0.0100(16)
O43 0.0705(18) 0.0588(18) 0.079(2) -0.0163(16) 0.0210(15) -0.0074(15)
O44 0.072(2) 0.077(2) 0.096(2) -0.0058(18) 0.0390(18) -0.0034(17)

loop_
_atom_type_symbol
_atom_type_description
_atom_type_scat_dispersion_real
_atom_type_scat_dispersion_imag
_atom_type_scat_source
C C 0.0033 0.0016 'International Tables Vol C Tables 4.2.6.8 and 6.1.1.4'
O O 0.0106 0.0060 'International Tables Vol C Tables 4.2.6.8 and 6.1.1.4'
S S 0.1246 0.1234 'International Tables Vol C Tables 4.2.6.8 and 6.1.1.4'
Mn Mn 0.3368 0.7283 'International Tables Vol C Tables 4.2.6.8 and 6.1.1.4'

loop_
_geom_angle_atom_site_label_1
_geom_angle_atom_site_label_2
_geom_angle_atom_site_label_3
_geom_angle
_geom_angle_site_symmetry_1
_geom_angle_site_symmetry_3
_geom_angle_publ_flag
C10 Mn1 C11 90.43(18) . . ?
C10 Mn1 C12 86.71(16) . . ?
C11 Mn1 C12 99.18(18) . . ?
C10 Mn1 S3 89.46(14) . . ?
C11 Mn1 S3 153.03(13) . . ?
C12 Mn1 S3 107.74(12) . . ?
C10 Mn1 S2 98.87(12) . . ?
C11 Mn1 S2 100.64(13) . . ?
C12 Mn1 S2 159.34(12) . . ?
S3 Mn1 S2 52.82(3) . . ?
C10 Mn1 S1 178.48(14) . . ?
C11 Mn1 S1 88.06(12) . . ?
C12 Mn1 S1 93.75(11) . . ?
S3 Mn1 S1 91.78(3) . . ?
S2 Mn1 S1 81.20(3) . . ?
C21 Mn2 C22 87.87(17) . . ?
C21 Mn2 C20 89.56(17) . . ?
C22 Mn2 C20 94.03(18) . . ?
C21 Mn2 S1 99.64(13) . . ?
C22 Mn2 S1 106.21(13) . . ?
C20 Mn2 S1 157.96(13) . . ?
C21 Mn2 S4 92.37(12) . . ?
C22 Mn2 S4 158.92(13) . . ?
C20 Mn2 S4 107.05(12) . . ?
S1 Mn2 S4 52.97(3) . . ?
C21 Mn2 S2 174.59(13) . . ?
C22 Mn2 S2 86.73(12) . . ?
C20 Mn2 S2 91.06(11) . . ?
S1 Mn2 S2 81.67(3) . . ?
S4 Mn2 S2 92.59(3) . . ?
C31 Mn3 C32 92.89(18) . . ?
C31 Mn3 C30 88.96(17) . . ?
C32 Mn3 C30 89.50(18) . . ?
C31 Mn3 C33 89.38(17) . . ?
C32 Mn3 C33 93.54(18) . . ?
C30 Mn3 C33 176.60(17) . . ?
C31 Mn3 S4 177.70(15) . . ?
C32 Mn3 S4 88.98(12) . . ?
C30 Mn3 S4 92.40(12) . . ?
C33 Mn3 S4 89.17(11) . . ?
C31 Mn3 S3 88.01(13) . . ?
C32 Mn3 S3 177.76(14) . . ?
C30 Mn3 S3 88.47(12) . . ?
C33 Mn3 S3 88.51(12) . . ?
S4 Mn3 S3 90.17(3) . . ?
C41 Mn4 C43 93.19(18) . . ?
C41 Mn4 C40 94.48(18) . . ?
C43 Mn4 C40 172.26(16) . . ?
C41 Mn4 C44 88.25(18) . . ?
C43 Mn4 C44 91.56(16) . . ?
C40 Mn4 C44 89.71(17) . . ?
C41 Mn4 C42 89.30(18) . . ?
C43 Mn4 C42 89.03(16) . . ?
C40 Mn4 C42 90.03(17) . . ?
C44 Mn4 C42 177.51(17) . . ?
C41 Mn4 S1 179.51(15) . . ?
C43 Mn4 S1 87.24(11) . . ?
C40 Mn4 S1 85.09(11) . . ?
C44 Mn4 S1 91.52(12) . . ?
C42 Mn4 S1 90.93(12) . . ?
S4 S1 Mn2 63.81(3) . . ?
S4 S1 Mn1 113.81(4) . . ?
Mn2 S1 Mn1 97.21(3) . . ?
S4 S1 Mn4 111.60(4) . . ?
Mn2 S1 Mn4 126.34(4) . . ?
Mn1 S1 Mn4 127.37(4) . . ?
S3 S2 Mn1 62.37(4) . . ?
S3 S2 Mn2 112.87(4) . . ?
Mn1 S2 Mn2 96.77(3) . . ?
S2 S3 Mn1 64.81(4) . . ?
S2 S3 Mn3 112.64(4) . . ?
Mn1 S3 Mn3 118.46(4) . . ?
S1 S4 Mn3 110.66(4) . . ?
S1 S4 Mn2 63.22(3) . . ?
Mn3 S4 Mn2 118.16(4) . . ?
O10 C10 Mn1 177.1(3) . . ?
O11 C11 Mn1 176.4(4) . . ?
O12 C12 Mn1 178.4(4) . . ?
O20 C20 Mn2 179.2(4) . . ?
O21 C21 Mn2 176.2(4) . . ?
O22 C22 Mn2 176.8(4) . . ?
O30 C30 Mn3 177.3(4) . . ?
O31 C31 Mn3 178.8(4) . . ?
O32 C32 Mn3 177.6(4) . . ?
O33 C33 Mn3 177.4(4) . . ?
O40 C40 Mn4 175.5(3) . . ?
O41 C41 Mn4 179.1(4) . . ?
O42 C42 Mn4 177.6(4) . . ?
O43 C43 Mn4 177.1(3) . . ?
O44 C44 Mn4 176.4(4) . . ?

loop_
_geom_bond_atom_site_label_1
_geom_bond_atom_site_label_2
_geom_bond_distance
_geom_bond_site_symmetry_2
_geom_bond_publ_flag
Mn1 C10 1.790(4) . ?
Mn1 C11 1.796(4) . ?
Mn1 C12 1.808(4) . ?
Mn1 S3 2.3098(10) . ?
Mn1 S2 2.3590(10) . ?
Mn1 S1 2.3817(9) . ?
Mn2 C21 1.785(4) . ?
Mn2 C22 1.803(4) . ?
Mn2 C20 1.814(4) . ?
Mn2 S1 2.3397(9) . ?
Mn2 S4 2.3518(10) . ?
Mn2 S2 2.3784(9) . ?
Mn3 C31 1.823(4) . ?
Mn3 C32 1.826(4) . ?
Mn3 C30 1.863(5) . ?
Mn3 C33 1.868(4) . ?
Mn3 S4 2.3445(9) . ?
Mn3 S3 2.3464(11) . ?
Mn4 C41 1.841(4) . ?
Mn4 C43 1.870(4) . ?
Mn4 C40 1.870(4) . ?
Mn4 C44 1.877(4) . ?
Mn4 C42 1.898(4) . ?
Mn4 S1 2.3859(9) . ?
S1 S4 2.0924(12) . ?
S2 S3 2.0771(13) . ?
C10 O10 1.143(4) . ?
C11 O11 1.142(5) . ?
C12 O12 1.139(4) . ?
C20 O20 1.136(4) . ?
C21 O21 1.149(4) . ?
C22 O22 1.146(4) . ?
C30 O30 1.135(4) . ?
C31 O31 1.127(4) . ?
C32 O32 1.135(4) . ?
C33 O33 1.127(4) . ?
C40 O40 1.122(4) . ?
C41 O41 1.133(5) . ?
C42 O42 1.124(4) . ?
C43 O43 1.127(4) . ?
C44 O44 1.130(4) . ?
